data_7007273
loop_
_publ_author_name
'Cole, Marcus L.'
'Junk, Peter C.'
'Proctor, Kathryn M.'
'Scott, Janet L.'
'Strauss, Christopher R.'

_publ_section_title
;
 Synthesis and structural characterisation of lithium and sodium
 2,6-dibenzylphenolate complexes.
;
_journal_issue 27
_journal_name_full 'Dalton transactions (Cambridge, England : 2003)'
_journal_page_first 3338
_journal_page_last 3349
_journal_paper_doi 10.1039/b602706g
_journal_year 2006
_chemical_compound_source Et2O
_chemical_formula_moiety 'C44 H42 Li2 O6'
_chemical_formula_sum 'C44 H42 Li2 O6'
_chemical_formula_weight 680.66
_chemical_melting_point_gt 633
_space_group_IT_number 2
_symmetry_cell_setting triclinic
_symmetry_Int_Tables_number 2
_symmetry_space_group_name_Hall '-P 1'
_symmetry_space_group_name_H-M 'P -1'
_atom_sites_solution_hydrogens geom
_atom_sites_solution_primary direct
_atom_sites_solution_secondary difmap
_audit_creation_method SHELXL-97
_cell_angle_alpha 90.582(8)
_cell_angle_beta 105.252(9)
_cell_angle_gamma 95.986(11)
_cell_formula_units_Z 2
_cell_length_a 11.015(3)
_cell_length_b 11.345(2)
_cell_length_c 15.006(2)
_cell_measurement_temperature 123(2)
_cell_volume 1797.9(6)
_computing_cell_refinement DENZO-SMN
_computing_data_collection 'Nonius Collect'
_computing_data_reduction X-Seed
_computing_molecular_graphics 'X-Seed / POV-Ray'
_computing_publication_material 'Microsoft Office 2000'
_computing_structure_refinement 'SHELXL-97 (Sheldrick, 1997)'
_computing_structure_solution 'SHELXS-97 (Sheldrick, 1990)'
_diffrn_ambient_temperature 123(2)
_diffrn_measured_fraction_theta_full 0.992
_diffrn_measured_fraction_theta_max 0.992
_diffrn_measurement_device_type 'Nonius Kappa CCD'
_diffrn_measurement_method 'psi and omega scans'
_diffrn_radiation_monochromator graphite
_diffrn_radiation_probe x-ray
_diffrn_radiation_type MoK\a
_diffrn_radiation_wavelength 0.71073
_diffrn_reflns_av_R_equivalents 0.1266
_diffrn_reflns_av_sigmaI/netI 0.1344
_diffrn_reflns_limit_h_max 14
_diffrn_reflns_limit_h_min -14
_diffrn_reflns_limit_k_max 14
_diffrn_reflns_limit_k_min -14
_diffrn_reflns_limit_l_max 18
_diffrn_reflns_limit_l_min -19
_diffrn_reflns_number 27121
_diffrn_reflns_theta_full 27.73
_diffrn_reflns_theta_max 27.73
_diffrn_reflns_theta_min 2.64
_diffrn_source 'fine-focus sealed tube'
_exptl_absorpt_coefficient_mu 0.081
_exptl_absorpt_correction_T_max 0.9839
_exptl_absorpt_correction_T_min 0.9839
_exptl_absorpt_correction_type empirical
_exptl_absorpt_process_details 'performed as part of the DENZO-SMN package'
_exptl_crystal_colour colourless
_exptl_crystal_density_diffrn 1.257
_exptl_crystal_density_method 'not measured'
_exptl_crystal_description 'cubic '
_exptl_crystal_F_000 720
_exptl_crystal_size_max 0.20
_exptl_crystal_size_mid 0.20
_exptl_crystal_size_min 0.20
_refine_diff_density_max 0.277
_refine_diff_density_min -0.266
_refine_diff_density_rms 0.057
_refine_ls_extinction_method none
_refine_ls_goodness_of_fit_ref 0.797
_refine_ls_hydrogen_treatment constr
_refine_ls_matrix_type full
_refine_ls_number_parameters 473
_refine_ls_number_reflns 8400
_refine_ls_number_restraints 0
_refine_ls_restrained_S_all 0.797
_refine_ls_R_factor_all 0.1473
_refine_ls_R_factor_gt 0.0574
_refine_ls_shift/su_max 0.000
_refine_ls_shift/su_mean 0.000
_refine_ls_structure_factor_coef Fsqd
_refine_ls_weighting_details 'calc w=1/[\s^2^(Fo^2^)+(0.1241P)^2^+0.0000P] where P=(Fo^2^+2Fc^2^)/3'
_refine_ls_weighting_scheme calc
_refine_ls_wR_factor_gt 0.1348
_refine_ls_wR_factor_ref 0.1855
_reflns_number_gt 4384
_reflns_number_total 8400
_reflns_threshold_expression >2sigma(I)
_cod_data_source_file b602706g.txt
_cod_data_source_block COMPOUND_3
_cod_depositor_comments
;
The following automatic conversions were performed:

'_chemical_melting_point' tag was changed to
'_chemical_melting_point_gt' since the value was specified 'more
than' ('>') a certain temperature. The value '> 633' was changed to
'633' - it should be numeric and without a unit designator.

Automatic conversion script
Id: cif_fix_values 1569 2011-02-09 13:29:24Z adriana 
;
_cod_database_code 7007273

loop_
_symmetry_equiv_pos_as_xyz
'x, y, z'
'-x, -y, -z'

loop_
_atom_site_label
_atom_site_type_symbol
_atom_site_fract_x
_atom_site_fract_y
_atom_site_fract_z
_atom_site_U_iso_or_equiv
_atom_site_adp_type
_atom_site_occupancy
_atom_site_symmetry_multiplicity
_atom_site_calc_flag
_atom_site_refinement_flags
_atom_site_disorder_assembly
_atom_site_disorder_group
O1 O 0.68863(15) 0.26774(15) 0.17914(10) 0.0239(4) Uani 1 1 d . . .
O2 O 0.45363(17) 0.21769(19) 0.25963(12) 0.0377(5) Uani 1 1 d . . .
O3 O 0.96828(16) 0.25536(17) 0.28291(11) 0.0287(4) Uani 1 1 d . . .
O4 O 0.73384(15) 0.22600(15) 0.36653(10) 0.0222(4) Uani 1 1 d . . .
O5 O 0.59961(16) 0.00176(15) 0.21806(10) 0.0269(4) Uani 1 1 d . . .
O6 O 0.83456(16) 0.49540(15) 0.30862(11) 0.0263(4) Uani 1 1 d . . .
C1 C 0.6617(2) 0.2815(2) 0.08918(15) 0.0193(5) Uani 1 1 d . . .
C2 C 0.5465(2) 0.3242(2) 0.04141(16) 0.0226(5) Uani 1 1 d . . .
C3 C 0.5216(2) 0.3405(2) -0.05270(17) 0.0281(6) Uani 1 1 d . . .
H3 H 0.4462 0.3726 -0.0837 0.034 Uiso 1 1 calc R . .
C4 C 0.6042(3) 0.3111(2) -0.10259(17) 0.0311(6) Uani 1 1 d . . .
H4 H 0.5851 0.3220 -0.1673 0.037 Uiso 1 1 calc R . .
C5 C 0.7150(2) 0.2657(2) -0.05715(16) 0.0271(6) Uani 1 1 d . . .
H5 H 0.7709 0.2440 -0.0916 0.033 Uiso 1 1 calc R . .
C6 C 0.7461(2) 0.2512(2) 0.03798(15) 0.0215(5) Uani 1 1 d . . .
C7 C 0.4520(2) 0.3514(2) 0.09420(17) 0.0273(6) Uani 1 1 d . . .
H7A H 0.4054 0.4168 0.0643 0.033 Uiso 1 1 calc R . .
H7B H 0.4989 0.3794 0.1579 0.033 Uiso 1 1 calc R . .
C8 C 0.3570(2) 0.2462(2) 0.09922(16) 0.0236(5) Uani 1 1 d . . .
C9 C 0.3556(2) 0.1876(2) 0.17999(17) 0.0273(6) Uani 1 1 d . . .
C10 C 0.2663(3) 0.0934(3) 0.18311(19) 0.0348(7) Uani 1 1 d . . .
H10 H 0.2679 0.0559 0.2397 0.042 Uiso 1 1 calc R . .
C11 C 0.1749(3) 0.0546(3) 0.10345(19) 0.0363(7) Uani 1 1 d . . .
H11 H 0.1133 -0.0101 0.1047 0.044 Uiso 1 1 calc R . .
C12 C 0.1733(3) 0.1099(3) 0.02212(18) 0.0344(7) Uani 1 1 d . . .
H12 H 0.1104 0.0835 -0.0329 0.041 Uiso 1 1 calc R . .
C13 C 0.2635(2) 0.2041(2) 0.02030(18) 0.0299(6) Uani 1 1 d . . .
H13 H 0.2613 0.2410 -0.0365 0.036 Uiso 1 1 calc R . .
C14 C 0.4282(3) 0.2815(4) 0.3320(2) 0.0553(10) Uani 1 1 d . . .
H14A H 0.4136 0.3624 0.3131 0.083 Uiso 1 1 calc R . .
H14B H 0.5006 0.2843 0.3867 0.083 Uiso 1 1 calc R . .
H14C H 0.3526 0.2423 0.3467 0.083 Uiso 1 1 calc R . .
C15 C 0.8681(2) 0.2037(2) 0.08828(16) 0.0233(5) Uani 1 1 d . . .
H15A H 0.8937 0.1517 0.0446 0.028 Uiso 1 1 calc R . .
H15B H 0.8517 0.1540 0.1386 0.028 Uiso 1 1 calc R . .
C16 C 0.9778(2) 0.2978(2) 0.12949(16) 0.0209(5) Uani 1 1 d . . .
C17 C 1.0291(2) 0.3179(2) 0.22440(16) 0.0227(5) Uani 1 1 d . . .
C18 C 1.1315(2) 0.4020(2) 0.26016(17) 0.0285(6) Uani 1 1 d . . .
H18 H 1.1649 0.4138 0.3252 0.034 Uiso 1 1 calc R . .
C19 C 1.1850(2) 0.4691(2) 0.20069(18) 0.0309(6) Uani 1 1 d . . .
H19 H 1.2556 0.5266 0.2248 0.037 Uiso 1 1 calc R . .
C20 C 1.1354(2) 0.4521(2) 0.10619(18) 0.0290(6) Uani 1 1 d . . .
H20 H 1.1710 0.4984 0.0651 0.035 Uiso 1 1 calc R . .
C21 C 1.0337(2) 0.3674(2) 0.07192(17) 0.0262(6) Uani 1 1 d . . .
H21 H 1.0008 0.3562 0.0069 0.031 Uiso 1 1 calc R . .
C22 C 1.0451(3) 0.2046(3) 0.36172(19) 0.0409(7) Uani 1 1 d . . .
H22A H 1.1036 0.1570 0.3422 0.061 Uiso 1 1 calc R . .
H22B H 0.9910 0.1540 0.3916 0.061 Uiso 1 1 calc R . .
H22C H 1.0936 0.2681 0.4055 0.061 Uiso 1 1 calc R . .
C23 C 0.7378(2) 0.2096(2) 0.45423(15) 0.0201(5) Uani 1 1 d . . .
C24 C 0.6888(2) 0.1005(2) 0.48262(16) 0.0226(5) Uani 1 1 d . . .
C25 C 0.6909(2) 0.0871(2) 0.57490(16) 0.0269(6) Uani 1 1 d . . .
H25 H 0.6567 0.0139 0.5934 0.032 Uiso 1 1 calc R . .
C26 C 0.7420(2) 0.1784(2) 0.64088(17) 0.0291(6) Uani 1 1 d . . .
H26 H 0.7417 0.1685 0.7036 0.035 Uiso 1 1 calc R . .
C27 C 0.7934(2) 0.2843(2) 0.61322(16) 0.0269(6) Uani 1 1 d . . .
H27 H 0.8300 0.3464 0.6582 0.032 Uiso 1 1 calc R . .
C28 C 0.7926(2) 0.3019(2) 0.52151(15) 0.0219(5) Uani 1 1 d . . .
C29 C 0.6346(2) 0.0002(2) 0.41153(16) 0.0250(6) Uani 1 1 d . . .
H29A H 0.5625 0.0261 0.3641 0.030 Uiso 1 1 calc R . .
H29B H 0.6017 -0.0681 0.4421 0.030 Uiso 1 1 calc R . .
C30 C 0.7303(2) -0.0398(2) 0.36420(16) 0.0225(5) Uani 1 1 d . . .
C31 C 0.7106(2) -0.0411(2) 0.26823(16) 0.0244(6) Uani 1 1 d . . .
C32 C 0.7986(3) -0.0798(2) 0.22635(18) 0.0292(6) Uani 1 1 d . . .
H32 H 0.7831 -0.0812 0.1610 0.035 Uiso 1 1 calc R . .
C33 C 0.9098(3) -0.1166(2) 0.28151(19) 0.0346(7) Uani 1 1 d . . .
H33 H 0.9710 -0.1419 0.2535 0.041 Uiso 1 1 calc R . .
C34 C 0.9320(3) -0.1165(3) 0.37660(19) 0.0347(7) Uani 1 1 d . . .
H34 H 1.0074 -0.1426 0.4140 0.042 Uiso 1 1 calc R . .
C35 C 0.8422(2) -0.0778(2) 0.41625(17) 0.0296(6) Uani 1 1 d . . .
H35 H 0.8579 -0.0771 0.4816 0.035 Uiso 1 1 calc R . .
C36 C 0.5640(3) -0.0167(2) 0.11881(16) 0.0304(6) Uani 1 1 d . . .
H36A H 0.6251 0.0306 0.0928 0.046 Uiso 1 1 calc R . .
H36B H 0.4794 0.0076 0.0931 0.046 Uiso 1 1 calc R . .
H36C H 0.5634 -0.1009 0.1032 0.046 Uiso 1 1 calc R . .
C37 C 0.8503(2) 0.4163(2) 0.49196(16) 0.0241(6) Uani 1 1 d . . .
H37A H 0.9037 0.3970 0.4512 0.029 Uiso 1 1 calc R . .
H37B H 0.9066 0.4599 0.5475 0.029 Uiso 1 1 calc R . .
C38 C 0.7556(2) 0.4978(2) 0.44140(15) 0.0225(5) Uani 1 1 d . . .
C39 C 0.7516(2) 0.5392(2) 0.35328(16) 0.0232(5) Uani 1 1 d . . .
C40 C 0.6681(3) 0.6185(2) 0.31288(17) 0.0285(6) Uani 1 1 d . . .
H40 H 0.6670 0.6459 0.2531 0.034 Uiso 1 1 calc R . .
C41 C 0.5859(3) 0.6580(2) 0.35946(17) 0.0297(6) Uani 1 1 d . . .
H41 H 0.5299 0.7137 0.3320 0.036 Uiso 1 1 calc R . .
C42 C 0.5848(2) 0.6169(2) 0.44532(17) 0.0295(6) Uani 1 1 d . . .
H42 H 0.5274 0.6425 0.4769 0.035 Uiso 1 1 calc R . .
C43 C 0.6696(2) 0.5372(2) 0.48483(16) 0.0270(6) Uani 1 1 d . . .
H43 H 0.6685 0.5086 0.5439 0.032 Uiso 1 1 calc R . .
C44 C 0.8426(3) 0.5487(2) 0.22378(18) 0.0339(7) Uani 1 1 d . . .
H44A H 0.7623 0.5292 0.1766 0.051 Uiso 1 1 calc R . .
H44B H 0.9111 0.5184 0.2030 0.051 Uiso 1 1 calc R . .
H44C H 0.8600 0.6350 0.2338 0.051 Uiso 1 1 calc R . .
Li1 Li 0.6160(4) 0.1754(4) 0.2564(3) 0.0265(9) Uani 1 1 d . . .
Li2 Li 0.8087(4) 0.3137(4) 0.2882(3) 0.0275(10) Uani 1 1 d . . .

loop_
_atom_site_aniso_label
_atom_site_aniso_U_11
_atom_site_aniso_U_22
_atom_site_aniso_U_33
_atom_site_aniso_U_23
_atom_site_aniso_U_13
_atom_site_aniso_U_12
O1 0.0243(9) 0.0281(10) 0.0183(8) 0.0003(7) 0.0041(7) 0.0031(8)
O2 0.0244(10) 0.0617(15) 0.0254(9) -0.0087(9) 0.0037(7) 0.0056(9)
O3 0.0235(9) 0.0405(12) 0.0221(9) 0.0092(8) 0.0054(7) 0.0044(8)
O4 0.0237(9) 0.0234(10) 0.0184(8) 0.0012(7) 0.0054(7) -0.0018(7)
O5 0.0302(10) 0.0265(10) 0.0211(9) -0.0015(7) 0.0015(7) 0.0036(8)
O6 0.0330(10) 0.0230(10) 0.0258(9) 0.0019(7) 0.0119(7) 0.0055(8)
C1 0.0236(13) 0.0136(12) 0.0182(12) 0.0007(9) 0.0034(9) -0.0040(10)
C2 0.0232(13) 0.0127(13) 0.0280(13) -0.0011(10) 0.0020(10) -0.0035(10)
C3 0.0270(14) 0.0221(14) 0.0290(14) 0.0082(11) -0.0016(11) -0.0028(11)
C4 0.0330(15) 0.0326(16) 0.0208(13) 0.0052(11) -0.0002(11) -0.0091(13)
C5 0.0321(15) 0.0259(15) 0.0215(12) -0.0021(10) 0.0095(10) -0.0103(12)
C6 0.0231(13) 0.0159(13) 0.0236(12) 0.0005(9) 0.0055(10) -0.0038(10)
C7 0.0214(13) 0.0202(14) 0.0358(14) -0.0034(11) -0.0002(10) 0.0033(11)
C8 0.0206(13) 0.0199(14) 0.0300(13) -0.0044(10) 0.0048(10) 0.0065(10)
C9 0.0192(13) 0.0342(16) 0.0284(13) -0.0068(11) 0.0054(10) 0.0059(11)
C10 0.0281(15) 0.0376(17) 0.0413(16) 0.0012(13) 0.0143(12) 0.0017(13)
C11 0.0297(15) 0.0334(17) 0.0477(17) -0.0090(13) 0.0168(13) -0.0038(13)
C12 0.0268(15) 0.0376(18) 0.0358(15) -0.0140(13) 0.0057(12) -0.0016(13)
C13 0.0267(14) 0.0320(16) 0.0294(14) -0.0054(11) 0.0040(11) 0.0048(12)
C14 0.0316(17) 0.082(3) 0.0491(19) -0.0348(18) 0.0033(14) 0.0152(17)
C15 0.0276(14) 0.0192(13) 0.0255(13) -0.0015(10) 0.0118(10) 0.0020(10)
C16 0.0213(13) 0.0173(13) 0.0255(12) 0.0000(10) 0.0077(10) 0.0046(10)
C17 0.0184(12) 0.0249(14) 0.0279(13) 0.0025(10) 0.0097(10) 0.0067(10)
C18 0.0234(14) 0.0298(16) 0.0312(14) -0.0056(11) 0.0056(11) 0.0030(12)
C19 0.0224(14) 0.0227(15) 0.0460(16) -0.0044(12) 0.0081(12) -0.0013(11)
C20 0.0276(14) 0.0229(14) 0.0400(15) 0.0062(11) 0.0145(12) 0.0037(11)
C21 0.0265(14) 0.0264(15) 0.0266(13) 0.0013(10) 0.0077(10) 0.0049(11)
C22 0.0325(16) 0.0457(19) 0.0418(16) 0.0190(14) 0.0041(13) 0.0057(14)
C23 0.0174(12) 0.0263(14) 0.0178(12) 0.0031(9) 0.0063(9) 0.0035(10)
C24 0.0210(13) 0.0235(14) 0.0242(12) 0.0031(10) 0.0072(10) 0.0029(10)
C25 0.0304(14) 0.0273(15) 0.0262(13) 0.0046(11) 0.0132(11) 0.0022(12)
C26 0.0357(15) 0.0331(16) 0.0214(13) 0.0036(11) 0.0118(11) 0.0057(12)
C27 0.0304(14) 0.0283(15) 0.0212(13) -0.0034(10) 0.0056(10) 0.0036(12)
C28 0.0182(12) 0.0250(14) 0.0220(12) -0.0011(10) 0.0044(9) 0.0027(10)
C29 0.0230(13) 0.0229(14) 0.0282(13) 0.0008(10) 0.0075(10) -0.0037(11)
C30 0.0265(14) 0.0135(13) 0.0265(13) 0.0001(9) 0.0070(10) -0.0021(10)
C31 0.0275(14) 0.0149(13) 0.0286(13) -0.0001(10) 0.0045(10) -0.0002(11)
C32 0.0343(15) 0.0223(15) 0.0307(14) -0.0050(11) 0.0101(11) -0.0013(12)
C33 0.0346(16) 0.0265(16) 0.0466(17) -0.0050(12) 0.0178(13) 0.0039(13)
C34 0.0298(15) 0.0296(16) 0.0426(16) -0.0012(12) 0.0047(12) 0.0068(12)
C35 0.0335(15) 0.0258(15) 0.0268(13) 0.0018(11) 0.0036(11) 0.0028(12)
C36 0.0400(16) 0.0244(15) 0.0239(13) -0.0050(11) 0.0047(11) 0.0003(12)
C37 0.0211(13) 0.0268(14) 0.0221(12) -0.0020(10) 0.0027(10) -0.0001(11)
C38 0.0240(13) 0.0204(14) 0.0204(12) -0.0047(10) 0.0034(10) -0.0026(10)
C39 0.0246(13) 0.0188(13) 0.0255(13) -0.0039(10) 0.0073(10) -0.0020(11)
C40 0.0358(15) 0.0246(15) 0.0247(13) -0.0004(10) 0.0066(11) 0.0053(12)
C41 0.0303(15) 0.0268(15) 0.0301(14) -0.0037(11) 0.0033(11) 0.0075(12)
C42 0.0267(14) 0.0324(16) 0.0289(14) -0.0082(11) 0.0064(11) 0.0036(12)
C43 0.0293(14) 0.0282(15) 0.0209(12) -0.0058(10) 0.0045(10) -0.0023(12)
C44 0.0498(18) 0.0263(16) 0.0340(15) 0.0105(12) 0.0222(13) 0.0122(13)
Li1 0.025(2) 0.029(2) 0.026(2) -0.0009(18) 0.0073(17) 0.0023(19)
Li2 0.027(2) 0.032(3) 0.024(2) 0.0011(17) 0.0083(17) -0.0002(19)

loop_
_atom_type_symbol
_atom_type_description
_atom_type_scat_dispersion_real
_atom_type_scat_dispersion_imag
_atom_type_scat_source
C C 0.0033 0.0016 'International Tables Vol C Tables 4.2.6.8 and 6.1.1.4'
H H 0.0000 0.0000 'International Tables Vol C Tables 4.2.6.8 and 6.1.1.4'
Li Li -0.0003 0.0001 'International Tables Vol C Tables 4.2.6.8 and 6.1.1.4'
O O 0.0106 0.0060 'International Tables Vol C Tables 4.2.6.8 and 6.1.1.4'

loop_
_geom_angle_atom_site_label_1
_geom_angle_atom_site_label_2
_geom_angle_atom_site_label_3
_geom_angle
_geom_angle_site_symmetry_1
_geom_angle_site_symmetry_3
_geom_angle_publ_flag
C1 O1 Li1 134.86(19) . . ?
C1 O1 Li2 142.4(2) . . ?
Li1 O1 Li2 82.68(19) . . ?
C9 O2 C14 118.6(2) . . ?
C9 O2 Li1 115.73(18) . . ?
C14 O2 Li1 125.5(2) . . ?
C17 O3 C22 117.81(19) . . ?
C17 O3 Li2 113.91(19) . . ?
C22 O3 Li2 120.4(2) . . ?
C23 O4 Li2 143.90(19) . . ?
C23 O4 Li1 133.08(19) . . ?
Li2 O4 Li1 82.44(19) . . ?
C31 O5 C36 117.86(19) . . ?
C31 O5 Li1 106.02(18) . . ?
C36 O5 Li1 112.04(18) . . ?
C39 O6 C44 116.77(19) . . ?
C39 O6 Li2 113.80(18) . . ?
C44 O6 Li2 108.93(18) . . ?
O1 C1 C6 120.5(2) . . ?
O1 C1 C2 120.8(2) . . ?
C6 C1 C2 118.7(2) . . ?
C3 C2 C1 119.7(2) . . ?
C3 C2 C7 120.8(2) . . ?
C1 C2 C7 119.5(2) . . ?
C4 C3 C2 121.5(2) . . ?
C3 C4 C5 119.3(2) . . ?
C4 C5 C6 121.3(2) . . ?
C5 C6 C1 119.4(2) . . ?
C5 C6 C15 121.6(2) . . ?
C1 C6 C15 119.0(2) . . ?
C2 C7 C8 113.9(2) . . ?
C13 C8 C9 116.2(2) . . ?
C13 C8 C7 120.1(2) . . ?
C9 C8 C7 123.8(2) . . ?
C10 C9 C8 122.6(2) . . ?
C10 C9 O2 118.0(2) . . ?
C8 C9 O2 119.2(2) . . ?
C9 C10 C11 119.4(3) . . ?
C12 C11 C10 119.7(3) . . ?
C11 C12 C13 120.1(2) . . ?
C12 C13 C8 122.0(3) . . ?
C6 C15 C16 114.9(2) . . ?
C21 C16 C17 116.8(2) . . ?
C21 C16 C15 120.2(2) . . ?
C17 C16 C15 123.0(2) . . ?
C18 C17 O3 120.6(2) . . ?
C18 C17 C16 121.8(2) . . ?
O3 C17 C16 117.5(2) . . ?
C17 C18 C19 119.7(2) . . ?
C20 C19 C18 119.8(2) . . ?
C19 C20 C21 119.6(2) . . ?
C20 C21 C16 122.2(2) . . ?
O4 C23 C24 121.0(2) . . ?
O4 C23 C28 119.9(2) . . ?
C24 C23 C28 119.0(2) . . ?
C25 C24 C23 119.7(2) . . ?
C25 C24 C29 121.1(2) . . ?
C23 C24 C29 119.2(2) . . ?
C26 C25 C24 121.5(2) . . ?
C27 C26 C25 118.7(2) . . ?
C26 C27 C28 121.8(2) . . ?
C27 C28 C23 119.3(2) . . ?
C27 C28 C37 121.7(2) . . ?
C23 C28 C37 119.0(2) . . ?
C24 C29 C30 113.4(2) . . ?
C35 C30 C31 117.3(2) . . ?
C35 C30 C29 120.2(2) . . ?
C31 C30 C29 122.5(2) . . ?
C32 C31 O5 122.5(2) . . ?
C32 C31 C30 121.5(2) . . ?
O5 C31 C30 116.0(2) . . ?
C32 C31 Li1 128.5(2) . . ?
O5 C31 Li1 44.88(13) . . ?
C30 C31 Li1 91.97(17) . . ?
C31 C32 C33 119.1(2) . . ?
C34 C33 C32 120.7(3) . . ?
C33 C34 C35 118.8(3) . . ?
C34 C35 C30 122.6(2) . . ?
C28 C37 C38 115.0(2) . . ?
C43 C38 C39 116.9(2) . . ?
C43 C38 C37 119.3(2) . . ?
C39 C38 C37 123.7(2) . . ?
C40 C39 O6 122.3(2) . . ?
C40 C39 C38 121.2(2) . . ?
O6 C39 C38 116.6(2) . . ?
C41 C40 C39 120.1(2) . . ?
C42 C41 C40 120.4(2) . . ?
C41 C42 C43 118.6(2) . . ?
C38 C43 C42 122.7(2) . . ?
O1 Li1 O4 97.2(2) . . ?
O1 Li1 O2 113.0(2) . . ?
O4 Li1 O2 109.3(2) . . ?
O1 Li1 O5 110.4(2) . . ?
O4 Li1 O5 117.4(2) . . ?
O2 Li1 O5 109.2(2) . . ?
O1 Li1 Li2 48.56(14) . . ?
O4 Li1 Li2 48.64(14) . . ?
O2 Li1 Li2 124.5(2) . . ?
O5 Li1 Li2 126.3(2) . . ?
O1 Li1 C31 108.33(19) . . ?
O4 Li1 C31 89.63(17) . . ?
O2 Li1 C31 131.2(2) . . ?
O5 Li1 C31 29.10(9) . . ?
Li2 Li1 C31 102.06(18) . . ?
O1 Li2 O4 97.6(2) . . ?
O1 Li2 O3 108.1(2) . . ?
O4 Li2 O3 111.2(2) . . ?
O1 Li2 O6 111.4(2) . . ?
O4 Li2 O6 117.6(2) . . ?
O3 Li2 O6 109.9(2) . . ?
O1 Li2 Li1 48.76(14) . . ?
O4 Li2 Li1 48.92(14) . . ?
O3 Li2 Li1 119.3(2) . . ?
O6 Li2 Li1 130.5(2) . . ?

loop_
_geom_bond_atom_site_label_1
_geom_bond_atom_site_label_2
_geom_bond_distance
_geom_bond_site_symmetry_2
_geom_bond_publ_flag
O1 C1 1.318(3) . ?
O1 Li1 1.850(4) . ?
O1 Li2 1.844(4) . ?
O2 C9 1.395(3) . ?
O2 C14 1.403(3) . ?
O2 Li1 1.911(5) . ?
O3 C17 1.395(3) . ?
O3 C22 1.427(3) . ?
O3 Li2 1.962(5) . ?
O4 C23 1.321(3) . ?
O4 Li2 1.847(4) . ?
O4 Li1 1.855(4) . ?
O5 C31 1.394(3) . ?
O5 C36 1.444(3) . ?
O5 Li1 2.023(5) . ?
O6 C39 1.393(3) . ?
O6 C44 1.435(3) . ?
O6 Li2 2.060(5) . ?
C1 C6 1.418(3) . ?
C1 C2 1.420(3) . ?
C2 C3 1.384(3) . ?
C2 C7 1.517(3) . ?
C3 C4 1.384(4) . ?
C4 C5 1.386(4) . ?
C5 C6 1.393(3) . ?
C6 C15 1.514(3) . ?
C7 C8 1.520(4) . ?
C8 C13 1.391(3) . ?
C8 C9 1.391(4) . ?
C9 C10 1.385(4) . ?
C10 C11 1.378(4) . ?
C11 C12 1.375(4) . ?
C12 C13 1.387(4) . ?
C15 C16 1.519(3) . ?
C16 C21 1.393(3) . ?
C16 C17 1.394(3) . ?
C17 C18 1.385(3) . ?
C18 C19 1.385(4) . ?
C19 C20 1.383(4) . ?
C20 C21 1.379(4) . ?
C23 C24 1.413(3) . ?
C23 C28 1.417(3) . ?
C24 C25 1.389(3) . ?
C24 C29 1.512(3) . ?
C25 C26 1.391(4) . ?
C26 C27 1.388(4) . ?
C27 C28 1.391(3) . ?
C28 C37 1.507(3) . ?
C29 C30 1.520(3) . ?
C30 C35 1.388(4) . ?
C30 C31 1.398(3) . ?
C31 C32 1.390(4) . ?
C31 Li1 2.756(5) . ?
C32 C33 1.392(4) . ?
C33 C34 1.383(4) . ?
C34 C35 1.385(4) . ?
C37 C38 1.523(3) . ?
C38 C43 1.389(3) . ?
C38 C39 1.399(3) . ?
C39 C40 1.384(4) . ?
C40 C41 1.386(4) . ?
C41 C42 1.377(4) . ?
C42 C43 1.392(4) . ?
Li1 Li2 2.440(6) . ?
